data_2242120
loop_
_publ_author_name
'Maragatham, Gunasekaran'
'Selvarani, Sivasamy'
'Rajakumar, Perumal'
'Lakshmi, Srinivasakannan'

_publ_section_title
;
 Crystal structures of three 1-[4-(4-bromobutoxy)phenyl] chalcone
 derivatives:
 (<i>E</i>)-1-[4-(4-bromobutoxy)phenyl]-3-phenylprop-2-en-1-one,
 (<i>E</i>)-1-[4-(4-bromobutoxy)phenyl]-3-(4-methoxyphenyl)prop-2-en-1-one
 and
 (<i>E</i>)-1-[4-(4-bromobutoxy)phenyl]-3-(3,4-dimethoxyphenyl)prop-2-en-1-one
;
_journal_coeditor_code RZ5217
_journal_issue 8
_journal_name_full 'Acta Crystallographica Section E'
_journal_page_first 1232
_journal_page_last 1236
_journal_paper_doi 10.1107/S2056989017010052
_journal_volume 73
_journal_year 2017
_chemical_formula_iupac 'C21 H23 Br1 O4'
_chemical_formula_moiety 'C21 H23 Br1 O4'
_chemical_formula_sum 'C21 H23 Br O4'
_chemical_formula_weight 419.30
_chemical_name_systematic
;
(<i>E</i>)-1-[4-(4-Bromobutoxy)phenyl]-3-(3,4-dimethoxyphenyl)prop-2-en-1-one
;
_space_group_crystal_system monoclinic
_space_group_IT_number 14
_space_group_name_Hall '-P 2ybc'
_space_group_name_H-M_alt 'P 1 21/c 1'
_symmetry_space_group_name_Hall '-P 2ybc'
_symmetry_space_group_name_H-M 'P 1 21/c 1'
_atom_sites_solution_hydrogens geom
_audit_creation_method SHELXL-2016/6
_cell_angle_alpha 90
_cell_angle_beta 91.427(2)
_cell_angle_gamma 90
_cell_formula_units_Z 4
_cell_length_a 9.4765(4)
_cell_length_b 26.0984(12)
_cell_length_c 7.8666(4)
_cell_measurement_reflns_used 6542
_cell_measurement_temperature 296(2)
_cell_measurement_theta_max 22.83
_cell_measurement_theta_min 2.29
_cell_volume 1944.98(16)
_computing_cell_refinement
;
SAINT (Bruker, 2004)
;
_computing_data_collection
;
APEX2 (Bruker, 2004)
;
_computing_data_reduction
;
SAINT (Bruker, 2004)
;
_computing_molecular_graphics
;
<i>ORTEP-3</i> for Windows (Farrugia, 2012) and PLATON (Spek,
2009)
;
_computing_publication_material
;
publCIF (Westrip, 2010)
;
_computing_structure_refinement
;
SHELXS97 (Sheldrick, 2008)
;
_computing_structure_solution
;
SHELXS97 (Sheldrick, 2008)
;
_diffrn_ambient_temperature 296(2)
_diffrn_measured_fraction_theta_full 1.000
_diffrn_measured_fraction_theta_max 1.000
_diffrn_measurement_device_type 'Bruker Kappa APEXII CCD'
_diffrn_measurement_method 'Bruker axs kappa axes2 CCD'
_diffrn_radiation_type MoK\a
_diffrn_radiation_wavelength 0.71073
_diffrn_reflns_av_R_equivalents 0.0431
_diffrn_reflns_limit_h_max 11
_diffrn_reflns_limit_h_min -10
_diffrn_reflns_limit_k_max 31
_diffrn_reflns_limit_k_min -31
_diffrn_reflns_limit_l_max 9
_diffrn_reflns_limit_l_min -7
_diffrn_reflns_number 28826
_diffrn_reflns_theta_full 24.999
_diffrn_reflns_theta_max 24.999
_diffrn_reflns_theta_min 2.150
_exptl_absorpt_coefficient_mu 2.136
_exptl_absorpt_correction_T_max 0.7455
_exptl_absorpt_correction_T_min 0.6667
_exptl_absorpt_correction_type multi-scan
_exptl_absorpt_process_details
;
(SADABS; Bruker, 2004)
;
_exptl_crystal_colour yellow
_exptl_crystal_density_diffrn 1.432
_exptl_crystal_description block
_exptl_crystal_F_000 864
_exptl_crystal_size_max 0.35
_exptl_crystal_size_mid 0.30
_exptl_crystal_size_min 0.25
_refine_diff_density_max 0.248
_refine_diff_density_min -0.604
_refine_ls_extinction_method none
_refine_ls_goodness_of_fit_ref 1.017
_refine_ls_hydrogen_treatment constr
_refine_ls_matrix_type full
_refine_ls_number_parameters 235
_refine_ls_number_reflns 3434
_refine_ls_number_restraints 0
_refine_ls_restrained_S_all 1.017
_refine_ls_R_factor_all 0.0644
_refine_ls_R_factor_gt 0.0348
_refine_ls_shift/su_max 0.002
_refine_ls_shift/su_mean 0.000
_refine_ls_structure_factor_coef Fsqd
_refine_ls_weighting_details 'w=1/[\s^2^(Fo^2^)+(0.0612P)^2^+0.5481P] where P=(Fo^2^+2Fc^2^)/3'
_refine_ls_weighting_scheme calc
_refine_ls_wR_factor_gt 0.0950
_refine_ls_wR_factor_ref 0.1114
_reflns_number_gt 2416
_reflns_number_total 3434
_reflns_threshold_expression 'I > 2\s(I)'
_cod_data_source_file rz5217sup1.cif
_cod_data_source_block III
_cod_database_code 2242120
_shelx_space_group_comment
;
The symmetry employed for this shelxl refinement is uniquely defined
by the following loop, which should always be used as a source of
symmetry information in preference to the above space-group names.
They are only intended as comments.
;

loop_
_space_group_symop_operation_xyz
'x, y, z'
'-x, y+1/2, -z+1/2'
'-x, -y, -z'
'x, -y-1/2, z-1/2'

loop_
_atom_site_type_symbol
_atom_site_label
_atom_site_fract_x
_atom_site_fract_y
_atom_site_fract_z
_atom_site_U_iso_or_equiv
_atom_site_adp_type
_atom_site_calc_flag
_atom_site_occupancy
Br Br1 0.45552(4) 0.54423(2) 0.24312(5) 0.07597(19) Uani d 1
O O2 -0.0404(2) 0.94255(7) 0.1625(3) 0.0511(5) Uani d 1
O O1 0.2713(2) 0.73775(7) 0.3764(3) 0.0588(6) Uani d 1
C C12 0.1316(3) 0.98125(11) 0.3389(3) 0.0437(7) Uani d 1
H H12 0.184058 0.977372 0.439618 0.052 Uiso calc 1
O O3 0.3615(2) 1.21305(7) 0.4837(3) 0.0574(6) Uani d 1
O O4 0.3614(2) 1.13839(7) 0.6921(2) 0.0502(5) Uani d 1
C C18 0.3015(3) 1.12792(10) 0.5363(3) 0.0373(6) Uani d 1
C C17 0.3004(3) 1.16949(10) 0.4216(3) 0.0403(7) Uani d 1
C C19 0.2448(3) 1.08188(10) 0.4870(3) 0.0363(6) Uani d 1
H H19 0.246728 1.054409 0.562376 0.044 Uiso calc 1
C C11 0.0599(3) 0.93675(11) 0.2626(3) 0.0390(6) Uani d 1
C C8 0.1125(3) 0.88440(10) 0.3020(3) 0.0381(6) Uani d 1
C C13 0.1224(3) 1.02697(10) 0.2659(3) 0.0397(6) Uani d 1
H H13 0.070053 1.028283 0.164415 0.048 Uiso calc 1
C C7 0.0262(3) 0.84234(11) 0.2685(4) 0.0462(7) Uani d 1
H H7 -0.065785 0.847643 0.228455 0.055 Uiso calc 1
C C5 0.2117(3) 0.78456(11) 0.3500(4) 0.0454(7) Uani d 1
C C14 0.1837(3) 1.07568(10) 0.3236(3) 0.0381(6) Uani d 1
C C4 0.1895(3) 0.69302(10) 0.3374(4) 0.0482(7) Uani d 1
H H4A 0.158524 0.693377 0.218959 0.058 Uiso calc 1
H H4B 0.106919 0.691679 0.407688 0.058 Uiso calc 1
C C2 0.2054(3) 0.59737(11) 0.3392(4) 0.0510(7) Uani d 1
H H2A 0.120078 0.597264 0.404769 0.061 Uiso calc 1
H H2B 0.177261 0.596072 0.219901 0.061 Uiso calc 1
C C1 0.2885(4) 0.54993(11) 0.3820(4) 0.0580(8) Uani d 1
H H1A 0.229146 0.520054 0.363672 0.070 Uiso calc 1
H H1B 0.317167 0.550754 0.501159 0.070 Uiso calc 1
C C15 0.1820(3) 1.11719(11) 0.2142(3) 0.0450(7) Uani d 1
H H15 0.140748 1.113760 0.106332 0.054 Uiso calc 1
C C9 0.2493(3) 0.87505(11) 0.3629(4) 0.0463(7) Uani d 1
H H9 0.308367 0.902573 0.388830 0.056 Uiso calc 1
C C6 0.0741(3) 0.79281(11) 0.2934(4) 0.0495(7) Uani d 1
H H6 0.014240 0.765189 0.272127 0.059 Uiso calc 1
C C3 0.2834(3) 0.64750(10) 0.3727(4) 0.0490(7) Uani d 1
H H3A 0.316565 0.648451 0.490286 0.059 Uiso calc 1
H H3B 0.365060 0.649274 0.301001 0.059 Uiso calc 1
C C16 0.2404(3) 1.16361(11) 0.2622(4) 0.0459(7) Uani d 1
H H16 0.239027 1.190946 0.186297 0.055 Uiso calc 1
C C21 0.3812(3) 1.09715(11) 0.8078(3) 0.0524(8) Uani d 1
H H21A 0.423884 1.109689 0.911655 0.079 Uiso calc 1
H H21B 0.291523 1.081947 0.831299 0.079 Uiso calc 1
H H21C 0.441599 1.071909 0.758732 0.079 Uiso calc 1
C C10 0.2989(3) 0.82590(11) 0.3855(4) 0.0491(7) Uani d 1
H H10 0.391047 0.820470 0.424669 0.059 Uiso calc 1
C C20 0.3838(5) 1.25427(12) 0.3693(5) 0.0744(11) Uani d 1
H H20A 0.427353 1.282338 0.429540 0.112 Uiso calc 1
H H20B 0.444373 1.243150 0.280416 0.112 Uiso calc 1
H H20C 0.294923 1.265157 0.320543 0.112 Uiso calc 1

loop_
_atom_site_aniso_label
_atom_site_aniso_U_11
_atom_site_aniso_U_22
_atom_site_aniso_U_33
_atom_site_aniso_U_12
_atom_site_aniso_U_13
_atom_site_aniso_U_23
Br1 0.0631(3) 0.0526(2) 0.1133(4) 0.00316(16) 0.0227(2) -0.00490(19)
O2 0.0505(13) 0.0438(11) 0.0583(12) -0.0026(10) -0.0138(11) -0.0025(10)
O1 0.0550(13) 0.0367(11) 0.0842(16) 0.0023(10) -0.0073(12) 0.0014(10)
C12 0.0472(17) 0.0408(17) 0.0427(16) -0.0005(14) -0.0062(13) -0.0056(13)
O3 0.0856(16) 0.0348(11) 0.0510(12) -0.0151(11) -0.0122(11) 0.0071(9)
O4 0.0747(14) 0.0341(10) 0.0409(11) -0.0102(10) -0.0140(10) 0.0021(9)
C18 0.0406(15) 0.0343(15) 0.0371(15) 0.0008(12) 0.0009(12) -0.0011(12)
C17 0.0479(16) 0.0282(14) 0.0446(17) -0.0021(12) 0.0006(13) 0.0002(12)
C19 0.0408(15) 0.0293(13) 0.0389(15) 0.0009(11) 0.0007(12) 0.0014(11)
C11 0.0403(16) 0.0406(15) 0.0362(15) -0.0012(13) 0.0038(13) -0.0057(12)
C8 0.0400(16) 0.0379(15) 0.0364(14) -0.0017(12) 0.0023(12) -0.0062(12)
C13 0.0393(15) 0.0411(15) 0.0387(15) 0.0001(13) -0.0018(12) -0.0055(13)
C7 0.0391(16) 0.0436(17) 0.0558(18) 0.0001(13) -0.0007(14) -0.0053(14)
C5 0.0507(18) 0.0370(16) 0.0487(17) -0.0008(14) 0.0047(14) -0.0007(13)
C14 0.0367(15) 0.0353(15) 0.0423(16) 0.0017(12) 0.0016(12) -0.0043(12)
C4 0.0553(18) 0.0391(16) 0.0502(17) -0.0030(14) 0.0029(14) -0.0028(14)
C2 0.0493(18) 0.0449(17) 0.0591(19) -0.0034(14) 0.0081(15) -0.0005(15)
C1 0.0569(19) 0.0420(18) 0.075(2) -0.0077(15) 0.0098(17) 0.0010(15)
C15 0.0504(17) 0.0468(17) 0.0374(15) 0.0001(14) -0.0079(13) 0.0017(13)
C9 0.0459(18) 0.0415(17) 0.0514(18) -0.0071(13) 0.0000(14) -0.0036(14)
C6 0.0472(18) 0.0391(17) 0.0619(19) -0.0046(13) -0.0032(15) -0.0037(14)
C3 0.0525(18) 0.0374(16) 0.0572(19) 0.0002(14) 0.0002(15) 0.0013(14)
C16 0.0570(18) 0.0381(16) 0.0425(17) -0.0026(14) -0.0034(14) 0.0099(13)
C21 0.065(2) 0.0448(17) 0.0468(17) -0.0041(15) -0.0155(15) 0.0087(14)
C10 0.0411(16) 0.0454(17) 0.0604(19) 0.0021(14) -0.0046(14) 0.0001(14)
C20 0.112(3) 0.0412(18) 0.069(2) -0.024(2) -0.013(2) 0.0165(17)

loop_
_atom_type_symbol
_atom_type_description
_atom_type_scat_dispersion_real
_atom_type_scat_dispersion_imag
_atom_type_scat_source
C C 0.0033 0.0016 'International Tables Vol C Tables 4.2.6.8 and 6.1.1.4'
H H 0.0000 0.0000 'International Tables Vol C Tables 4.2.6.8 and 6.1.1.4'
Br Br -0.2901 2.4595 'International Tables Vol C Tables 4.2.6.8 and 6.1.1.4'
O O 0.0106 0.0060 'International Tables Vol C Tables 4.2.6.8 and 6.1.1.4'

loop_
_geom_angle_atom_site_label_1
_geom_angle_atom_site_label_2
_geom_angle_atom_site_label_3
_geom_angle
C5 O1 C4 118.7(2)
C13 C12 C11 120.7(3)
C13 C12 H12 119.7
C11 C12 H12 119.7
C17 O3 C20 118.3(2)
C18 O4 C21 118.0(2)
O4 C18 C19 125.5(2)
O4 C18 C17 114.6(2)
C19 C18 C17 119.8(2)
O3 C17 C16 125.7(2)
O3 C17 C18 114.6(2)
C16 C17 C18 119.6(2)
C18 C19 C14 120.6(2)
C18 C19 H19 119.7
C14 C19 H19 119.7
O2 C11 C12 120.5(3)
O2 C11 C8 119.8(2)
C12 C11 C8 119.6(2)
C7 C8 C9 117.7(3)
C7 C8 C11 119.6(2)
C9 C8 C11 122.5(2)
C12 C13 C14 128.7(3)
C12 C13 H13 115.7
C14 C13 H13 115.7
C6 C7 C8 121.5(3)
C6 C7 H7 119.3
C8 C7 H7 119.3
O1 C5 C10 115.2(3)
O1 C5 C6 125.0(3)
C10 C5 C6 119.8(3)
C15 C14 C19 118.5(2)
C15 C14 C13 119.2(2)
C19 C14 C13 122.3(2)
O1 C4 C3 106.9(2)
O1 C4 H4A 110.4
C3 C4 H4A 110.4
O1 C4 H4B 110.4
C3 C4 H4B 110.4
H4A C4 H4B 108.6
C1 C2 C3 114.9(3)
C1 C2 H2A 108.5
C3 C2 H2A 108.5
C1 C2 H2B 108.5
C3 C2 H2B 108.5
H2A C2 H2B 107.5
C2 C1 Br1 111.5(2)
C2 C1 H1A 109.3
Br1 C1 H1A 109.3
C2 C1 H1B 109.3
Br1 C1 H1B 109.3
H1A C1 H1B 108.0
C16 C15 C14 121.3(2)
C16 C15 H15 119.4
C14 C15 H15 119.4
C10 C9 C8 121.3(3)
C10 C9 H9 119.4
C8 C9 H9 119.4
C7 C6 C5 119.6(3)
C7 C6 H6 120.2
C5 C6 H6 120.2
C4 C3 C2 111.4(2)
C4 C3 H3A 109.4
C2 C3 H3A 109.4
C4 C3 H3B 109.4
C2 C3 H3B 109.4
H3A C3 H3B 108.0
C17 C16 C15 120.1(2)
C17 C16 H16 119.9
C15 C16 H16 119.9
O4 C21 H21A 109.5
O4 C21 H21B 109.5
H21A C21 H21B 109.5
O4 C21 H21C 109.5
H21A C21 H21C 109.5
H21B C21 H21C 109.5
C9 C10 C5 120.1(3)
C9 C10 H10 120.0
C5 C10 H10 120.0
O3 C20 H20A 109.5
O3 C20 H20B 109.5
H20A C20 H20B 109.5
O3 C20 H20C 109.5
H20A C20 H20C 109.5
H20B C20 H20C 109.5

loop_
_geom_bond_atom_site_label_1
_geom_bond_atom_site_label_2
_geom_bond_distance
Br1 C1 1.951(3)
O2 C11 1.228(3)
O1 C5 1.360(3)
O1 C4 1.430(3)
C12 C13 1.326(4)
C12 C11 1.467(4)
C12 H12 0.9300
O3 C17 1.361(3)
O3 C20 1.422(3)
O4 C18 1.366(3)
O4 C21 1.419(3)
C18 C19 1.368(4)
C18 C17 1.411(4)
C17 C16 1.373(4)
C19 C14 1.406(4)
C19 H19 0.9300
C11 C8 1.484(4)
C8 C7 1.390(4)
C8 C9 1.393(4)
C13 C14 1.465(4)
C13 H13 0.9300
C7 C6 1.382(4)
C7 H7 0.9300
C5 C10 1.383(4)
C5 C6 1.384(4)
C14 C15 1.383(4)
C4 C3 1.506(4)
C4 H4A 0.9700
C4 H4B 0.9700
C2 C1 1.501(4)
C2 C3 1.522(4)
C2 H2A 0.9700
C2 H2B 0.9700
C1 H1A 0.9700
C1 H1B 0.9700
C15 C16 1.380(4)
C15 H15 0.9300
C9 C10 1.376(4)
C9 H9 0.9300
C6 H6 0.9300
C3 H3A 0.9700
C3 H3B 0.9700
C16 H16 0.9300
C21 H21A 0.9600
C21 H21B 0.9600
C21 H21C 0.9600
C10 H10 0.9300
C20 H20A 0.9600
C20 H20B 0.9600
C20 H20C 0.9600

loop_
_geom_hbond_atom_site_label_D
_geom_hbond_atom_site_label_H
_geom_hbond_atom_site_label_A
_geom_hbond_site_symmetry_D
_geom_hbond_site_symmetry_H
_geom_hbond_site_symmetry_A
_geom_hbond_distance_DH
_geom_hbond_distance_HA
_geom_hbond_distance_DA
_geom_hbond_angle_DHA
_geom_hbond_publ_flag
C10 H10 O3 1_555 1_555 3_676 0.93 2.59 3.505(3) 169 y

loop_
_geom_torsion_atom_site_label_1
_geom_torsion_atom_site_label_2
_geom_torsion_atom_site_label_3
_geom_torsion_atom_site_label_4
_geom_torsion
C21 O4 C18 C19 7.3(4)
C21 O4 C18 C17 -172.9(3)
C20 O3 C17 C16 -9.3(5)
C20 O3 C17 C18 170.8(3)
O4 C18 C17 O3 1.2(4)
C19 C18 C17 O3 -179.1(2)
O4 C18 C17 C16 -178.8(3)
C19 C18 C17 C16 1.0(4)
O4 C18 C19 C14 178.9(2)
C17 C18 C19 C14 -0.8(4)
C13 C12 C11 O2 -21.5(4)
C13 C12 C11 C8 156.3(3)
O2 C11 C8 C7 -19.1(4)
C12 C11 C8 C7 163.1(2)
O2 C11 C8 C9 157.1(3)
C12 C11 C8 C9 -20.8(4)
C11 C12 C13 C14 178.8(3)
C9 C8 C7 C6 -0.4(4)
C11 C8 C7 C6 175.9(3)
C4 O1 C5 C10 -178.0(2)
C4 O1 C5 C6 2.5(4)
C18 C19 C14 C15 -0.1(4)
C18 C19 C14 C13 179.7(2)
C12 C13 C14 C15 168.9(3)
C12 C13 C14 C19 -11.0(4)
C5 O1 C4 C3 177.9(2)
C3 C2 C1 Br1 -62.6(3)
C19 C14 C15 C16 0.9(4)
C13 C14 C15 C16 -179.0(3)
C7 C8 C9 C10 1.5(4)
C11 C8 C9 C10 -174.7(3)
C8 C7 C6 C5 -1.1(4)
O1 C5 C6 C7 -178.9(3)
C10 C5 C6 C7 1.7(4)
O1 C4 C3 C2 178.7(2)
C1 C2 C3 C4 -176.2(3)
O3 C17 C16 C15 179.8(3)
C18 C17 C16 C15 -0.3(4)
C14 C15 C16 C17 -0.7(5)
C8 C9 C10 C5 -1.0(4)
O1 C5 C10 C9 179.9(3)
C6 C5 C10 C9 -0.6(4)

_cod_database_fobs_code 2242120
